data_7204423
loop_
_publ_author_name
'Kundu, Sandip Kumar'
'Mazumdar, Pooja Anjali'
'Das, Amit Kumar'
'Bertolasi, Valerio'
'Pramanik, Animesh'

_publ_section_title
;
 Parallel ??-sheet assemblage in a model dipeptide: an X-ray
 diffraction study
;
_journal_issue 9
_journal_name_full 'Journal of the Chemical Society, Perkin Transactions 2'
_journal_page_first 1602
_journal_paper_doi 10.1039/b203164g
_journal_year 2002
_chemical_formula_sum 'C16 H22 N2 O5'
_chemical_formula_weight 322.36
_chemical_name_systematic
; 
? 
;
_space_group_IT_number 4
_symmetry_cell_setting monoclinic
_symmetry_space_group_name_Hall 'P 2yb'
_symmetry_space_group_name_H-M 'P 1 21 1'
_atom_sites_solution_hydrogens geom
_atom_sites_solution_primary direct
_atom_sites_solution_secondary difmap
_audit_creation_method SHELXL-97
_cell_angle_alpha 90.00
_cell_angle_beta 90.021(2)
_cell_angle_gamma 90.00
_cell_formula_units_Z 2
_cell_length_a 5.0920(2)
_cell_length_b 28.9279(9)
_cell_length_c 5.7024(2)
_cell_measurement_reflns_used 3553
_cell_measurement_temperature 294(2)
_cell_measurement_theta_max 28
_cell_measurement_theta_min 0
_cell_volume 839.97(5)
_computing_cell_refinement 'Denzo-SMN (Otwinowski & Minor, 1997)'
_computing_data_collection 'Kappa CCD server software (Nonius, 1997)'
_computing_data_reduction 'Denzo-SMN (Otwinowski & Minor, 1997)'
_computing_molecular_graphics 'PLATON (Spek,1990)'
_computing_structure_refinement 'SHELXL-97 (Sheldrick, 1997)'
_computing_structure_solution 'SHELXS-97 (Sheldrick, 1990)'
_diffrn_ambient_temperature 294(2)
_diffrn_measured_fraction_theta_full 0.922
_diffrn_measured_fraction_theta_max 0.922
_diffrn_measurement_device_type 'Nonius Kappa CCD'
_diffrn_measurement_method '\f scans and \w scans'
_diffrn_radiation_monochromator graphite
_diffrn_radiation_source 'fine-focus sealed tube'
_diffrn_radiation_type MoK\a
_diffrn_radiation_wavelength 0.71069
_diffrn_reflns_av_R_equivalents 0.0211
_diffrn_reflns_av_sigmaI/netI 0.0343
_diffrn_reflns_limit_h_max 6
_diffrn_reflns_limit_h_min -6
_diffrn_reflns_limit_k_max 37
_diffrn_reflns_limit_k_min -35
_diffrn_reflns_limit_l_max 7
_diffrn_reflns_limit_l_min -6
_diffrn_reflns_number 3553
_diffrn_reflns_theta_full 27.50
_diffrn_reflns_theta_max 27.50
_diffrn_reflns_theta_min 3.57
_exptl_absorpt_coefficient_mu 0.095
_exptl_absorpt_correction_type none
_exptl_crystal_density_diffrn 1.275
_exptl_crystal_density_method 'not measured'
_exptl_crystal_description prism
_exptl_crystal_F_000 344
_exptl_crystal_size_max 0.35
_exptl_crystal_size_mid 0.20
_exptl_crystal_size_min 0.18
_refine_diff_density_max 0.098
_refine_diff_density_min -0.119
_refine_diff_density_rms 0.026
_refine_ls_abs_structure_details 'Flack H D (1983), Acta Cryst. A39, 876-881'
_refine_ls_abs_structure_Flack -0.8(9)
_refine_ls_extinction_method none
_refine_ls_goodness_of_fit_ref 1.015
_refine_ls_hydrogen_treatment mixed
_refine_ls_matrix_type full
_refine_ls_number_parameters 263
_refine_ls_number_reflns 2679
_refine_ls_number_restraints 1
_refine_ls_restrained_S_all 1.014
_refine_ls_R_factor_all 0.0376
_refine_ls_R_factor_gt 0.0333
_refine_ls_shift/su_max 0.000
_refine_ls_shift/su_mean 0.000
_refine_ls_structure_factor_coef Fsqd
_refine_ls_weighting_details 'calc w=1/[\s^2^(Fo^2^)+(0.0531P)^2^+0.0618P] where P=(Fo^2^+2Fc^2^)/3'
_refine_ls_weighting_scheme calc
_refine_ls_wR_factor_gt 0.0872
_refine_ls_wR_factor_ref 0.0905
_reflns_number_gt 2431
_reflns_number_total 2679
_reflns_threshold_expression >2sigma(I)
_cod_data_source_file b203164g.txt
_cod_data_source_block akd8
_cod_depositor_comments
;
The following automatic conversions were performed:
'_symmetry_cell_setting' value 'Monoclinic ' changed to 'monoclinic'
according to '/home/saulius/struct/CIF-dictionaries/cif_core.dic'
dictionary named 'cif_core.dic' version 2.4.1 from 2010-06-29.

Automatic conversion script
Id: cif_fix_enum 1527 2010-12-29 10:47:43Z saulius 
;
_cod_original_sg_symbol_H-M 'P 21'
_cod_database_code 7204423

loop_
_symmetry_equiv_pos_as_xyz
'x, y, z'
'-x, y+1/2, -z'

loop_
_atom_site_label
_atom_site_type_symbol
_atom_site_fract_x
_atom_site_fract_y
_atom_site_fract_z
_atom_site_U_iso_or_equiv
_atom_site_adp_type
_atom_site_occupancy
_atom_site_symmetry_multiplicity
_atom_site_calc_flag
_atom_site_refinement_flags
_atom_site_disorder_assembly
_atom_site_disorder_group
C1 C 1.2119(6) 0.57991(9) 0.6054(6) 0.0858(8) Uani 1 1 d . . .
H1A H 1.1319 0.6090 0.6428 0.129 Uiso 1 1 calc R . .
H1B H 1.2522 0.5789 0.4411 0.129 Uiso 1 1 calc R . .
H1C H 1.3707 0.5764 0.6945 0.129 Uiso 1 1 calc R . .
O2 O 1.0330(4) 0.54288(6) 0.6624(3) 0.0724(5) Uani 1 1 d . . .
C3 C 0.9070(5) 0.54521(7) 0.8654(4) 0.0606(5) Uani 1 1 d . . .
O4 O 0.9392(4) 0.57615(7) 1.0038(4) 0.0971(7) Uani 1 1 d . . .
C5 C 0.7220(4) 0.50613(7) 0.9000(3) 0.0529(5) Uani 1 1 d . . .
C6 C 0.5594(6) 0.50620(10) 1.0951(4) 0.0698(6) Uani 1 1 d . . .
C7 C 0.3762(5) 0.47163(10) 1.1238(4) 0.0717(7) Uani 1 1 d . . .
C8 C 0.3578(4) 0.43615(9) 0.9630(4) 0.0594(5) Uani 1 1 d . . .
C9 C 0.5256(3) 0.43496(6) 0.7706(3) 0.0446(4) Uani 1 1 d . . .
C10 C 0.7051(4) 0.47048(6) 0.7377(3) 0.0456(4) Uani 1 1 d . . .
N11 N 0.5057(3) 0.39780(5) 0.6090(3) 0.0446(3) Uani 1 1 d . . .
C12 C 0.7107(3) 0.37745(6) 0.5003(3) 0.0414(4) Uani 1 1 d . . .
O13 O 0.9386(2) 0.38971(5) 0.5252(3) 0.0626(4) Uani 1 1 d . . .
C14 C 0.6398(4) 0.33586(6) 0.3468(3) 0.0420(4) Uani 1 1 d . . .
C15 C 0.8057(5) 0.33486(9) 0.1255(3) 0.0546(5) Uani 1 1 d . . .
N16 N 0.6804(3) 0.29394(5) 0.4829(3) 0.0435(3) Uani 1 1 d . . .
C17 C 0.4813(3) 0.27093(5) 0.5811(3) 0.0388(3) Uani 1 1 d . . .
O18 O 0.2518(2) 0.28115(5) 0.5569(3) 0.0563(4) Uani 1 1 d . . .
O19 O 0.5713(2) 0.23510(5) 0.7069(3) 0.0523(4) Uani 1 1 d . . .
C20 C 0.3865(3) 0.20254(7) 0.8210(3) 0.0484(4) Uani 1 1 d . . .
C21 C 0.2143(5) 0.22791(10) 0.9927(4) 0.0664(6) Uani 1 1 d . . .
H21A H 0.3200 0.2484 1.0858 0.100 Uiso 1 1 calc R . .
H21B H 0.1281 0.2060 1.0931 0.100 Uiso 1 1 calc R . .
H21C H 0.0850 0.2455 0.9087 0.100 Uiso 1 1 calc R . .
C22 C 0.2322(6) 0.17703(9) 0.6365(4) 0.0664(6) Uani 1 1 d . . .
C23 C 0.5671(5) 0.16986(10) 0.9516(7) 0.0915(10) Uani 1 1 d . . .
H23A H 0.6848 0.1554 0.8426 0.137 Uiso 1 1 calc R . .
H23B H 0.4644 0.1466 1.0294 0.137 Uiso 1 1 calc R . .
H23C H 0.6666 0.1869 1.0656 0.137 Uiso 1 1 calc R . .
H4 H 0.567(5) 0.5302(10) 1.198(4) 0.069(7) Uiso 1 1 d . . .
H5 H 0.261(7) 0.4694(11) 1.264(6) 0.094(9) Uiso 1 1 d . . .
H6 H 0.233(5) 0.4114(9) 0.979(3) 0.055(6) Uiso 1 1 d . . .
H7 H 0.821(4) 0.4707(7) 0.601(4) 0.046(5) Uiso 1 1 d . . .
H8 H 0.339(5) 0.3851(10) 0.586(4) 0.070(7) Uiso 1 1 d . . .
H9 H 0.449(4) 0.3379(7) 0.309(3) 0.037(4) Uiso 1 1 d . . .
H10 H 0.781(6) 0.3627(11) 0.041(5) 0.078(8) Uiso 1 1 d . . .
H11 H 0.748(5) 0.3076(10) 0.028(4) 0.071(7) Uiso 1 1 d . . .
H12 H 0.996(5) 0.3321(9) 0.172(4) 0.061(6) Uiso 1 1 d . . .
H13 H 0.831(4) 0.2864(8) 0.511(3) 0.046(5) Uiso 1 1 d . . .
H17 H 0.137(6) 0.1488(11) 0.711(5) 0.084(8) Uiso 1 1 d . . .
H18 H 0.367(5) 0.1615(10) 0.515(4) 0.077(7) Uiso 1 1 d . . .
H19 H 0.093(7) 0.1967(13) 0.556(6) 0.102(10) Uiso 1 1 d . . .

loop_
_atom_site_aniso_label
_atom_site_aniso_U_11
_atom_site_aniso_U_22
_atom_site_aniso_U_33
_atom_site_aniso_U_23
_atom_site_aniso_U_13
_atom_site_aniso_U_12
C1 0.090(2) 0.0511(13) 0.117(2) -0.0001(13) -0.0044(17) -0.0169(13)
O2 0.0885(12) 0.0498(8) 0.0789(10) -0.0114(8) 0.0011(9) -0.0191(8)
C3 0.0618(13) 0.0435(10) 0.0764(13) -0.0154(10) -0.0124(11) 0.0100(9)
O4 0.1110(16) 0.0654(12) 0.1149(14) -0.0464(11) 0.0035(12) -0.0061(11)
C5 0.0533(11) 0.0476(10) 0.0577(10) -0.0066(8) -0.0071(9) 0.0132(9)
C6 0.0780(16) 0.0723(15) 0.0592(12) -0.0142(12) 0.0006(11) 0.0209(13)
C7 0.0685(16) 0.0870(17) 0.0596(12) 0.0016(12) 0.0138(11) 0.0233(14)
C8 0.0463(11) 0.0662(13) 0.0657(12) 0.0100(11) 0.0086(9) 0.0097(10)
C9 0.0348(9) 0.0460(10) 0.0531(9) 0.0044(8) -0.0036(7) 0.0066(7)
C10 0.0418(10) 0.0442(9) 0.0508(9) -0.0015(7) -0.0013(8) 0.0053(8)
N11 0.0300(7) 0.0433(8) 0.0604(8) 0.0029(7) -0.0036(6) -0.0030(6)
C12 0.0308(8) 0.0323(7) 0.0612(9) 0.0046(7) -0.0088(7) -0.0025(6)
O13 0.0283(6) 0.0505(8) 0.1090(11) -0.0234(8) -0.0055(7) -0.0032(5)
C14 0.0349(9) 0.0325(7) 0.0585(9) 0.0072(8) -0.0120(7) -0.0033(7)
C15 0.0603(13) 0.0518(10) 0.0518(10) 0.0068(10) -0.0071(9) -0.0009(11)
N16 0.0279(7) 0.0350(7) 0.0675(9) 0.0110(6) -0.0083(7) -0.0006(6)
C17 0.0331(8) 0.0335(8) 0.0496(8) 0.0007(6) -0.0047(7) 0.0000(6)
O18 0.0290(6) 0.0611(9) 0.0788(8) 0.0172(7) -0.0038(6) 0.0039(6)
O19 0.0307(7) 0.0462(7) 0.0799(9) 0.0234(6) 0.0005(6) -0.0015(5)
C20 0.0364(9) 0.0479(10) 0.0609(10) 0.0136(8) 0.0023(8) -0.0066(8)
C21 0.0622(14) 0.0805(16) 0.0566(10) -0.0023(11) 0.0044(10) -0.0084(12)
C22 0.0778(16) 0.0544(13) 0.0671(13) -0.0041(10) 0.0134(12) -0.0222(12)
C23 0.0523(14) 0.0823(18) 0.140(2) 0.0657(18) 0.0028(14) -0.0021(12)

loop_
_atom_type_symbol
_atom_type_description
_atom_type_scat_dispersion_real
_atom_type_scat_dispersion_imag
_atom_type_scat_source
C C 0.0033 0.0016 'International Tables Vol C Tables 4.2.6.8 and 6.1.1.4'
H H 0.0000 0.0000 'International Tables Vol C Tables 4.2.6.8 and 6.1.1.4'
N N 0.0061 0.0033 'International Tables Vol C Tables 4.2.6.8 and 6.1.1.4'
O O 0.0106 0.0060 'International Tables Vol C Tables 4.2.6.8 and 6.1.1.4'

loop_
_geom_angle_atom_site_label_1
_geom_angle_atom_site_label_2
_geom_angle_atom_site_label_3
_geom_angle
_geom_angle_site_symmetry_1
_geom_angle_site_symmetry_3
_geom_angle_publ_flag
O2 C1 H1A 109.5 . . ?
O2 C1 H1B 109.5 . . ?
H1A C1 H1B 109.5 . . ?
O2 C1 H1C 109.5 . . ?
H1A C1 H1C 109.5 . . ?
H1B C1 H1C 109.5 . . ?
C3 O2 C1 117.7(2) . . ?
O4 C3 O2 123.0(2) . . ?
O4 C3 C5 124.4(2) . . ?
O2 C3 C5 112.62(17) . . ?
C6 C5 C10 119.9(2) . . ?
C6 C5 C3 119.0(2) . . ?
C10 C5 C3 121.07(18) . . ?
C7 C6 C5 119.9(2) . . ?
C7 C6 H4 120.5(16) . . ?
C5 C6 H4 119.4(16) . . ?
C6 C7 C8 120.5(2) . . ?
C6 C7 H5 122.9(19) . . ?
C8 C7 H5 116.5(19) . . ?
C7 C8 C9 120.1(2) . . ?
C7 C8 H6 122.5(13) . . ?
C9 C8 H6 117.4(13) . . ?
C10 C9 C8 119.53(19) . . ?
C10 C9 N11 121.30(15) . . ?
C8 C9 N11 119.16(19) . . ?
C9 C10 C5 120.01(17) . . ?
C9 C10 H7 120.6(13) . . ?
C5 C10 H7 119.4(13) . . ?
C12 N11 C9 125.02(15) . . ?
C12 N11 H8 118.0(16) . . ?
C9 N11 H8 116.8(16) . . ?
O13 C12 N11 123.69(17) . . ?
O13 C12 C14 121.22(16) . . ?
N11 C12 C14 115.05(15) . . ?
N16 C14 C15 110.40(16) . . ?
N16 C14 C12 108.48(13) . . ?
C15 C14 C12 111.04(16) . . ?
N16 C14 H9 107.6(12) . . ?
C15 C14 H9 111.2(10) . . ?
C12 C14 H9 108.0(11) . . ?
C14 C15 H10 109.4(16) . . ?
C14 C15 H11 108.2(14) . . ?
H10 C15 H11 110(2) . . ?
C14 C15 H12 108.6(12) . . ?
H10 C15 H12 109(2) . . ?
H11 C15 H12 111(2) . . ?
C17 N16 C14 122.12(15) . . ?
C17 N16 H13 120.0(14) . . ?
C14 N16 H13 117.5(15) . . ?
O18 C17 N16 124.17(16) . . ?
O18 C17 O19 125.34(16) . . ?
N16 C17 O19 110.49(14) . . ?
C17 O19 C20 120.60(13) . . ?
O19 C20 C21 110.23(17) . . ?
O19 C20 C22 109.63(16) . . ?
C21 C20 C22 112.90(18) . . ?
O19 C20 C23 103.14(15) . . ?
C21 C20 C23 109.8(2) . . ?
C22 C20 C23 110.7(2) . . ?
C20 C21 H21A 109.5 . . ?
C20 C21 H21B 109.5 . . ?
H21A C21 H21B 109.5 . . ?
C20 C21 H21C 109.5 . . ?
H21A C21 H21C 109.5 . . ?
H21B C21 H21C 109.5 . . ?
C20 C22 H17 110.1(15) . . ?
C20 C22 H18 108.8(14) . . ?
H17 C22 H18 103(2) . . ?
C20 C22 H19 113.8(19) . . ?
H17 C22 H19 107(2) . . ?
H18 C22 H19 113(2) . . ?
C20 C23 H23A 109.5 . . ?
C20 C23 H23B 109.5 . . ?
H23A C23 H23B 109.5 . . ?
C20 C23 H23C 109.5 . . ?
H23A C23 H23C 109.5 . . ?
H23B C23 H23C 109.5 . . ?

loop_
_geom_bond_atom_site_label_1
_geom_bond_atom_site_label_2
_geom_bond_distance
_geom_bond_site_symmetry_2
_geom_bond_publ_flag
C1 O2 1.443(3) . ?
C1 H1A 0.9600 . ?
C1 H1B 0.9600 . ?
C1 H1C 0.9600 . ?
O2 C3 1.326(3) . ?
C3 O4 1.205(3) . ?
C3 C5 1.485(3) . ?
C5 C6 1.387(3) . ?
C5 C10 1.388(3) . ?
C6 C7 1.377(4) . ?
C6 H4 0.91(3) . ?
C7 C8 1.380(4) . ?
C7 H5 0.99(3) . ?
C8 C9 1.391(3) . ?
C8 H6 0.96(3) . ?
C9 C10 1.388(3) . ?
C9 N11 1.419(2) . ?
C10 H7 0.98(2) . ?
N11 C12 1.349(2) . ?
N11 H8 0.93(3) . ?
C12 O13 1.222(2) . ?
C12 C14 1.531(2) . ?
C14 N16 1.454(2) . ?
C14 C15 1.519(3) . ?
C14 H9 1.00(2) . ?
C15 H10 0.95(3) . ?
C15 H11 1.01(3) . ?
C15 H12 1.01(3) . ?
N16 C17 1.336(2) . ?
N16 H13 0.81(2) . ?
C17 O18 1.214(2) . ?
C17 O19 1.341(2) . ?
O19 C20 1.482(2) . ?
C20 C21 1.506(3) . ?
C20 C22 1.506(3) . ?
C20 C23 1.514(3) . ?
C21 H21A 0.9600 . ?
C21 H21B 0.9600 . ?
C21 H21C 0.9600 . ?
C22 H17 1.04(3) . ?
C22 H18 1.07(3) . ?
C22 H19 1.02(4) . ?
C23 H23A 0.9600 . ?
C23 H23B 0.9600 . ?
C23 H23C 0.9600 . ?

loop_
_geom_torsion_atom_site_label_1
_geom_torsion_atom_site_label_2
_geom_torsion_atom_site_label_3
_geom_torsion_atom_site_label_4
_geom_torsion
_geom_torsion_site_symmetry_1
_geom_torsion_site_symmetry_2
_geom_torsion_site_symmetry_3
_geom_torsion_site_symmetry_4
_geom_torsion_publ_flag
C1 O2 C3 O4 -1.4(4) . . . . ?
C1 O2 C3 C5 177.9(2) . . . . ?
O4 C3 C5 C6 5.0(3) . . . . ?
O2 C3 C5 C6 -174.3(2) . . . . ?
O4 C3 C5 C10 -176.7(2) . . . . ?
O2 C3 C5 C10 4.0(3) . . . . ?
C10 C5 C6 C7 -1.9(3) . . . . ?
C3 C5 C6 C7 176.4(2) . . . . ?
C5 C6 C7 C8 1.8(4) . . . . ?
C6 C7 C8 C9 0.3(3) . . . . ?
C7 C8 C9 C10 -2.1(3) . . . . ?
C7 C8 C9 N11 179.1(2) . . . . ?
C8 C9 C10 C5 2.0(3) . . . . ?
N11 C9 C10 C5 -179.33(16) . . . . ?
C6 C5 C10 C9 0.0(3) . . . . ?
C3 C5 C10 C9 -178.23(18) . . . . ?
C10 C9 N11 C12 38.6(3) . . . . ?
C8 C9 N11 C12 -142.70(19) . . . . ?
C9 N11 C12 O13 -1.8(3) . . . . ?
C9 N11 C12 C14 175.94(15) . . . . ?
O13 C12 C14 N16 81.6(2) . . . . ?
N11 C12 C14 N16 -96.28(18) . . . . ?
O13 C12 C14 C15 -39.9(2) . . . . ?
N11 C12 C14 C15 142.23(16) . . . . ?
C15 C14 N16 C17 -136.48(18) . . . . ?
C12 C14 N16 C17 101.64(19) . . . . ?
C14 N16 C17 O18 3.9(3) . . . . ?
C14 N16 C17 O19 -176.68(15) . . . . ?
O18 C17 O19 C20 3.2(3) . . . . ?
N16 C17 O19 C20 -176.21(16) . . . . ?
C17 O19 C20 C21 -60.0(2) . . . . ?
C17 O19 C20 C22 64.9(2) . . . . ?
C17 O19 C20 C23 -177.1(2) . . . . ?

loop_
_cod_related_entry_id
_cod_related_entry_database
_cod_related_entry_code
1 ChemSpider 21189756
